data_4505325
loop_
_publ_author_name
'Tzeng, Biing-Chiau'
'Liu, Wei-Hsin'
'Liao, Ju-Hsiou'
'Lee, Gene-Hsiang'
'Peng, Shie-Ming'

_publ_section_title
;
 Self-Assembly of Gold(I) Compounds with (Aza-15-crown-5)dithiocarbamate
 and 2-Mercapto-4-methyl-5-thiazoleacetic Acid
;
_journal_issue 3
_journal_name_full 'Crystal Growth &amp; Design'
_journal_page_first 573
_journal_paper_doi 10.1021/cg034198l
_journal_volume 4
_journal_year 2004
_chemical_formula_sum 'C9 H13 Au N2 O3 S2'
_chemical_formula_weight 458.30
_chemical_name_systematic
; 
 ? 
;
_space_group_IT_number 88
_symmetry_space_group_name_Hall '-I 4ad'
_symmetry_space_group_name_H-M 'I 41/a :2'
_atom_sites_solution_hydrogens geom
_atom_sites_solution_primary direct
_atom_sites_solution_secondary difmap
_audit_creation_method SHELXL-97
_cell_angle_alpha 90.00
_cell_angle_beta 90.00
_cell_angle_gamma 90.00
_cell_formula_units_Z 16
_cell_length_a 14.3972(9)
_cell_length_b 14.3972(9)
_cell_length_c 26.008(3)
_cell_measurement_temperature 273(2)
_cell_volume 5390.9(8)
_computing_structure_refinement 'SHELXL-97 (Sheldrick, 1997)'
_computing_structure_solution 'SHELXS-97 (Sheldrick, 1990)'
_diffrn_ambient_temperature 273(2)
_diffrn_measured_fraction_theta_full 0.971
_diffrn_measured_fraction_theta_max 0.971
_diffrn_radiation_monochromator graphite
_diffrn_radiation_source 'fine-focus sealed tube'
_diffrn_radiation_type MoK\a
_diffrn_radiation_wavelength 0.71073
_diffrn_reflns_av_R_equivalents 0.0985
_diffrn_reflns_av_sigmaI/netI 0.0641
_diffrn_reflns_limit_h_max 19
_diffrn_reflns_limit_h_min -19
_diffrn_reflns_limit_k_max 19
_diffrn_reflns_limit_k_min -10
_diffrn_reflns_limit_l_max 34
_diffrn_reflns_limit_l_min -34
_diffrn_reflns_number 16452
_diffrn_reflns_theta_full 28.28
_diffrn_reflns_theta_max 28.28
_diffrn_reflns_theta_min 1.62
_exptl_absorpt_coefficient_mu 11.223
_exptl_crystal_density_diffrn 2.259
_exptl_crystal_density_method 'not measured'
_exptl_crystal_F_000 3456
_refine_diff_density_max 1.258
_refine_diff_density_min -0.820
_refine_diff_density_rms 0.145
_refine_ls_extinction_coef 0.000000(15)
_refine_ls_extinction_expression Fc^*^=kFc[1+0.001xFc^2^\l^3^/sin(2\q)]^-1/4^
_refine_ls_extinction_method SHELXL
_refine_ls_goodness_of_fit_ref 0.896
_refine_ls_hydrogen_treatment mixed
_refine_ls_matrix_type full
_refine_ls_number_parameters 137
_refine_ls_number_reflns 3250
_refine_ls_number_restraints 0
_refine_ls_restrained_S_all 0.896
_refine_ls_R_factor_all 0.0622
_refine_ls_R_factor_gt 0.0360
_refine_ls_shift/su_max 6.380
_refine_ls_shift/su_mean 0.054
_refine_ls_structure_factor_coef Fsqd
_refine_ls_weighting_details 'calc w=1/[\s^2^(Fo^2^)+(0.0393P)^2^+0.0000P] where P=(Fo^2^+2Fc^2^)/3'
_refine_ls_weighting_scheme calc
_refine_ls_wR_factor_gt 0.0833
_refine_ls_wR_factor_ref 0.0892
_reflns_number_gt 2112
_reflns_number_total 3250
_reflns_threshold_expression >2sigma(I)
_cod_data_source_file cg034198lsi20031029_100812.cif
_cod_data_source_block aussm
_cod_database_code 4505325

loop_
_symmetry_equiv_pos_as_xyz
'x, y, z'
'-x+1/2, -y, z+1/2'
'-y+3/4, x+1/4, z+1/4'
'y+3/4, -x+3/4, z+3/4'
'x+1/2, y+1/2, z+1/2'
'-x+1, -y+1/2, z+1'
'-y+5/4, x+3/4, z+3/4'
'y+5/4, -x+5/4, z+5/4'
'-x, -y, -z'
'x-1/2, y, -z-1/2'
'y-3/4, -x-1/4, -z-1/4'
'-y-3/4, x-3/4, -z-3/4'
'-x+1/2, -y+1/2, -z+1/2'
'x, y+1/2, -z'
'y-1/4, -x+1/4, -z+1/4'
'-y-1/4, x-1/4, -z-1/4'

loop_
_atom_site_label
_atom_site_type_symbol
_atom_site_fract_x
_atom_site_fract_y
_atom_site_fract_z
_atom_site_U_iso_or_equiv
_atom_site_adp_type
_atom_site_occupancy
_atom_site_symmetry_multiplicity
_atom_site_calc_flag
_atom_site_refinement_flags
Au1 Au 0.940182(18) 0.381762(18) 1.110422(10) 0.05277(13) Uani 1 1 d .
O1 O 1.0697(4) 0.3489(4) 0.8518(2) 0.0823(17) Uani 1 1 d .
C2 C 0.9313(4) 0.3743(4) 0.9931(3) 0.0516(16) Uani 1 1 d .
C5 C 0.9911(7) 0.3683(5) 0.8507(3) 0.070(2) Uani 1 1 d .
C3 C 0.9774(5) 0.3754(4) 0.9481(3) 0.0502(16) Uani 1 1 d .
C4 C 0.9322(5) 0.3829(5) 0.8969(3) 0.068(2) Uani 1 1 d .
H4A H 0.8819 0.3381 0.8957 0.081 Uiso 1 1 calc R
H4B H 0.9045 0.4441 0.8943 0.081 Uiso 1 1 calc R
S1 S 1.17422(13) 0.37103(13) 1.06327(7) 0.0611(5) Uani 1 1 d .
S2 S 1.09541(13) 0.37343(12) 0.95833(7) 0.0568(4) Uani 1 1 d .
N1 N 0.9897(4) 0.3705(3) 1.0367(2) 0.0505(13) Uani 1 1 d .
C1 C 1.0778(5) 0.3706(4) 1.0231(2) 0.0492(15) Uani 1 1 d .
C6 C 0.8296(5) 0.3738(5) 0.9999(3) 0.066(2) Uani 1 1 d .
H6A H 0.8000 0.3760 0.9668 0.099 Uiso 1 1 calc R
H6B H 0.8113 0.4269 1.0197 0.099 Uiso 1 1 calc R
H6C H 0.8114 0.3181 1.0175 0.099 Uiso 1 1 calc R
O2 O 0.9413(4) 0.3796(4) 0.8079(2) 0.093(2) Uani 1 1 d .
H2A H 0.9758 0.3780 0.7828 0.140 Uiso 1 1 calc R
C7 C 1.1022(11) 0.3431(13) 0.7179(6) 0.87(7) Uani 1 1 d G
H7A H 1.1258 0.2989 0.7405 1.040 Uiso 1 1 calc R
C8 C 1.2269(19) 0.336(3) 0.6705(15) 1.24(11) Uiso 1 1 d G
H8A H 1.2462 0.2943 0.6970 1.853 Uiso 1 1 calc R
H8B H 1.2725 0.3847 0.6667 1.853 Uiso 1 1 calc R
H8C H 1.2206 0.3034 0.6387 1.853 Uiso 1 1 calc R
C9 C 1.1258(18) 0.4305(13) 0.6443(10) 0.41(2) Uani 1 1 d G
H9A H 1.0678 0.4621 0.6492 0.620 Uiso 1 1 calc R
H9B H 1.1230 0.3941 0.6134 0.620 Uiso 1 1 calc R
H9C H 1.1749 0.4754 0.6414 0.620 Uiso 1 1 calc R
O3 O 1.0282(12) 0.3742(8) 0.7194(3) 0.200(6) Uani 1 1 d G
N2 N 1.1420(10) 0.3757(14) 0.6838(8) 0.48(3) Uiso 1 1 d G

loop_
_atom_site_aniso_label
_atom_site_aniso_U_11
_atom_site_aniso_U_22
_atom_site_aniso_U_33
_atom_site_aniso_U_23
_atom_site_aniso_U_13
_atom_site_aniso_U_12
Au1 0.05263(19) 0.05414(19) 0.05153(19) 0.00365(12) 0.00648(12) -0.00092(13)
O1 0.084(4) 0.094(4) 0.069(4) 0.000(3) 0.012(3) 0.011(4)
C2 0.056(4) 0.043(4) 0.055(4) 0.005(3) 0.002(3) -0.006(3)
C5 0.100(7) 0.051(4) 0.059(5) 0.006(4) -0.005(5) 0.003(5)
C3 0.051(4) 0.048(4) 0.052(4) 0.001(3) -0.004(3) -0.004(3)
C4 0.076(5) 0.075(5) 0.052(4) -0.002(4) -0.006(4) -0.004(4)
S1 0.0550(11) 0.0707(12) 0.0576(10) 0.0112(9) -0.0021(9) -0.0039(9)
S2 0.0596(11) 0.0596(11) 0.0511(10) 0.0045(8) 0.0073(8) 0.0014(9)
N1 0.053(3) 0.053(3) 0.046(3) 0.010(3) 0.005(3) 0.001(3)
C1 0.057(4) 0.047(4) 0.044(3) 0.004(3) 0.007(3) -0.006(3)
C6 0.057(4) 0.077(5) 0.064(5) 0.011(4) -0.001(4) -0.007(4)
O2 0.128(5) 0.093(4) 0.058(3) 0.010(3) 0.002(3) 0.006(4)
C7 1.30(17) 0.90(12) 0.40(8) -0.16(7) -0.07(8) -0.82(11)
C9 0.72(7) 0.110(14) 0.41(3) -0.09(2) 0.29(4) -0.01(2)
O3 0.354(17) 0.153(8) 0.094(6) -0.021(6) 0.061(9) 0.016(9)

loop_
_atom_type_symbol
_atom_type_description
_atom_type_scat_dispersion_real
_atom_type_scat_dispersion_imag
_atom_type_scat_source
C C 0.0033 0.0016 'International Tables Vol C Tables 4.2.6.8 and 6.1.1.4'
H H 0.0000 0.0000 'International Tables Vol C Tables 4.2.6.8 and 6.1.1.4'
O O 0.0106 0.0060 'International Tables Vol C Tables 4.2.6.8 and 6.1.1.4'
S S 0.1246 0.1234 'International Tables Vol C Tables 4.2.6.8 and 6.1.1.4'
Au Au -2.0133 8.8022 'International Tables Vol C Tables 4.2.6.8 and 6.1.1.4'
N N 0.0061 0.0033 'International Tables Vol C Tables 4.2.6.8 and 6.1.1.4'

loop_
_geom_angle_atom_site_label_1
_geom_angle_atom_site_label_2
_geom_angle_atom_site_label_3
_geom_angle
_geom_angle_site_symmetry_1
_geom_angle_site_symmetry_3
N1 Au1 S1 168.29(15) . 12_758
N1 Au1 Au1 83.75(15) . 15_667
S1 Au1 Au1 103.13(5) 12_758 15_667
N1 Au1 Au1 106.22(14) . 12_758
S1 Au1 Au1 83.88(5) 12_758 12_758
Au1 Au1 Au1 86.438(5) 15_667 12_758
C3 C2 N1 113.9(6) . .
C3 C2 C6 126.5(7) . .
N1 C2 C6 119.6(6) . .
O1 C5 O2 125.0(9) . .
O1 C5 C4 124.5(8) . .
O2 C5 C4 110.5(8) . .
C2 C3 C4 124.3(6) . .
C2 C3 S2 110.6(5) . .
C4 C3 S2 125.0(5) . .
C5 C4 C3 117.7(7) . .
C1 S1 Au1 108.1(2) . 15_667
C1 S2 C3 90.4(3) . .
C1 N1 C2 110.9(5) . .
C1 N1 Au1 125.8(5) . .
C2 N1 Au1 122.8(4) . .
N1 C1 S2 114.1(5) . .
N1 C1 S1 127.5(5) . .
S2 C1 S1 118.3(4) . .
O3 C7 N2 109.0 . .
C7 N2 C9 139.0 . .
C7 N2 C8 117.5 . .
C9 N2 C8 101.8 . .

loop_
_geom_bond_atom_site_label_1
_geom_bond_atom_site_label_2
_geom_bond_distance
_geom_bond_site_symmetry_2
Au1 N1 2.052(5) .
Au1 S1 2.2558(18) 12_758
Au1 Au1 3.0423(4) 15_667
Au1 Au1 3.0423(4) 12_758
O1 C5 1.166(10) .
C2 C3 1.345(9) .
C2 N1 1.414(9) .
C2 C6 1.475(9) .
C5 O2 1.334(10) .
C5 C4 1.486(11) .
C3 C4 1.485(10) .
C3 S2 1.720(7) .
S1 C1 1.737(7) .
S1 Au1 2.2558(18) 15_667
S2 C1 1.705(7) .
N1 C1 1.317(8) .
C7 O3 1.156(10) .
C7 N2 1.156(11) .
C8 N2 1.390(13) .
C9 N2 1.316(12) .
